data_4328290
loop_
_publ_author_name
'Hanan E. Abdou'
'Ahmed A. Mohamed'
'Jos\'e M. L\'opez-de-Luzuriaga'
'Miguel Monge'
'John P. Fackler'

_publ_section_title
;
 Fine-Tuning the Luminescence and HOMO-LUMO Energy Levels in Tetranuclear
 Gold(I) Fluorinated Amidinate Complexes
;
_journal_name_full 'Inorganic Chemistry'
_journal_page_first 2010
_journal_page_last 2015
_journal_paper_doi 10.1021/ic2010634
_journal_volume 51
_journal_year 2012
_chemical_formula_moiety 'C52 H12 Au4 F32 N8'
_chemical_formula_sum 'C52 H12 Au4 F32 N8'
_chemical_formula_weight 2144.58
_chemical_name_systematic
; 
 ? 
;
_space_group_IT_number 88
_symmetry_cell_setting tetragonal
_symmetry_space_group_name_Hall '-I 4ad'
_symmetry_space_group_name_H-M 'I 41/a :2'
_atom_sites_solution_hydrogens geom
_atom_sites_solution_primary direct
_atom_sites_solution_secondary difmap
_audit_creation_method SHELXL-97
_cell_angle_alpha 90.00
_cell_angle_beta 90.00
_cell_angle_gamma 90.00
_cell_formula_units_Z 4
_cell_length_a 21.85(3)
_cell_length_b 21.85(3)
_cell_length_c 11.41(3)
_cell_measurement_temperature 110(2)
_cell_measurement_theta_max 27.13
_cell_measurement_theta_min 2.55
_cell_volume 5447(18)
_computing_cell_refinement 'SMART (Bruker, 2001)'
_computing_data_collection 'SMART (Bruker, 2001)'
_computing_data_reduction 'SMART (Bruker, 2001)'
_computing_structure_refinement 'SHELXL-97 (Sheldrick, 1997)'
_computing_structure_solution 'SHELXS-97 (Sheldrick, 1990)'
_diffrn_ambient_temperature 110(2)
_diffrn_measured_fraction_theta_full 0.959
_diffrn_measured_fraction_theta_max 0.959
_diffrn_measurement_device_type 'Bruker SMART 1K CCD area-detector'
_diffrn_measurement_method 'phi and omega scans'
_diffrn_radiation_monochromator graphite
_diffrn_radiation_source 'fine-focus sealed tube'
_diffrn_radiation_type MoK\a
_diffrn_radiation_wavelength 0.71073
_diffrn_reflns_av_R_equivalents 0.0696
_diffrn_reflns_av_sigmaI/netI 0.0420
_diffrn_reflns_limit_h_max 28
_diffrn_reflns_limit_h_min -29
_diffrn_reflns_limit_k_max 29
_diffrn_reflns_limit_k_min -28
_diffrn_reflns_limit_l_max 15
_diffrn_reflns_limit_l_min -15
_diffrn_reflns_number 31630
_diffrn_reflns_theta_full 29.15
_diffrn_reflns_theta_max 29.15
_diffrn_reflns_theta_min 1.86
_diffrn_standards_decay_% 0
_diffrn_standards_interval_count 0
_diffrn_standards_interval_time 0
_diffrn_standards_number 0
_exptl_absorpt_coefficient_mu 10.898
_exptl_absorpt_correction_T_max 0.195
_exptl_absorpt_correction_T_min 0.011
_exptl_absorpt_correction_type multi-scan
_exptl_absorpt_process_details '(SADABS; Sheldrick, 2004)'
_exptl_crystal_colour colorless
_exptl_crystal_density_diffrn 2.615
_exptl_crystal_description blocks
_exptl_crystal_F_000 3936
_exptl_crystal_size_max 0.58
_exptl_crystal_size_mid 0.37
_exptl_crystal_size_min 0.15
_refine_diff_density_max 1.299
_refine_diff_density_min -1.917
_refine_diff_density_rms 0.502
_refine_ls_extinction_method none
_refine_ls_goodness_of_fit_ref 1.107
_refine_ls_matrix_type full
_refine_ls_number_parameters 217
_refine_ls_number_reflns 3672
_refine_ls_number_restraints 0
_refine_ls_restrained_S_all 1.107
_refine_ls_R_factor_all 0.0621
_refine_ls_R_factor_gt 0.0361
_refine_ls_shift/su_max 0.013
_refine_ls_shift/su_mean 0.003
_refine_ls_structure_factor_coef Fsqd
_refine_ls_weighting_details 'calc w=1/[\s^2^(Fo^2^)+(0.0676P)^2^+0.0000P] where P=(Fo^2^+2Fc^2^)/3'
_refine_ls_weighting_scheme calc
_refine_ls_wR_factor_gt 0.0986
_refine_ls_wR_factor_ref 0.1187
_reflns_number_gt 2577
_reflns_number_total 3672
_reflns_threshold_expression >2sigma(I)
_cod_data_source_file ic2010634_si_001.cif
_cod_data_source_block F4
_cod_original_cell_volume 5445(17)
_cod_original_sg_symbol_H-M 'I 41/a'
_cod_database_code 4328290

loop_
_symmetry_equiv_pos_as_xyz
'x, y, z'
'-x+1/2, -y, z+1/2'
'-y+3/4, x+1/4, z+1/4'
'y+3/4, -x+3/4, z+3/4'
'x+1/2, y+1/2, z+1/2'
'-x+1, -y+1/2, z+1'
'-y+5/4, x+3/4, z+3/4'
'y+5/4, -x+5/4, z+5/4'
'-x, -y, -z'
'x-1/2, y, -z-1/2'
'y-3/4, -x-1/4, -z-1/4'
'-y-3/4, x-3/4, -z-3/4'
'-x+1/2, -y+1/2, -z+1/2'
'x, y+1/2, -z'
'y-1/4, -x+1/4, -z+1/4'
'-y-1/4, x-1/4, -z-1/4'

loop_
_atom_site_label
_atom_site_type_symbol
_atom_site_fract_x
_atom_site_fract_y
_atom_site_fract_z
_atom_site_U_iso_or_equiv
_atom_site_adp_type
_atom_site_occupancy
_atom_site_symmetry_multiplicity
_atom_site_calc_flag
_atom_site_refinement_flags
Au1 Au 0.436324(12) 0.679780(12) 0.11765(2) 0.02689(12) Uani 1 1 d .
N2 N 0.4206(3) 0.6991(3) -0.0556(5) 0.0280(13) Uani 1 1 d .
N1 N 0.4456(3) 0.6543(3) 0.2886(5) 0.0281(13) Uani 1 1 d .
C8 C 0.4229(3) 0.6474(3) -0.1327(6) 0.0286(15) Uani 1 1 d .
C13 C 0.3877(4) 0.5959(4) -0.1087(6) 0.0343(17) Uani 1 1 d .
C2 C 0.3939(3) 0.6287(3) 0.3459(5) 0.0277(15) Uani 1 1 d .
C7 C 0.3373(4) 0.6574(4) 0.3416(7) 0.0379(18) Uani 1 1 d .
C3 C 0.3961(4) 0.5726(4) 0.4036(6) 0.0349(17) Uani 1 1 d .
C1 C 0.4976(3) 0.6561(3) 0.3490(6) 0.0289(15) Uani 1 1 d .
H1 H 0.4959 0.6463 0.4282 0.035 Uiso 1 1 calc R
C4 C 0.3442(4) 0.5474(4) 0.4535(7) 0.045(2) Uani 1 1 d .
C6 C 0.2862(4) 0.6310(5) 0.3929(8) 0.051(2) Uani 1 1 d .
F1 F 0.4485(2) 0.5411(2) 0.4059(4) 0.0461(12) Uani 1 1 d .
F4 F 0.33079(19) 0.7115(2) 0.2841(4) 0.0434(11) Uani 1 1 d .
F5 F 0.4992(2) 0.69038(19) -0.2558(4) 0.0444(12) Uani 1 1 d .
F8 F 0.3468(2) 0.5978(2) -0.0210(4) 0.0479(12) Uani 1 1 d .
F3 F 0.2323(2) 0.6623(3) 0.3857(5) 0.0668(17) Uani 1 1 d .
F2 F 0.3496(3) 0.4920(2) 0.5049(5) 0.0661(15) Uani 1 1 d .
F7 F 0.3577(3) 0.4950(3) -0.1404(5) 0.0746(19) Uani 1 1 d .
C10 C 0.4676(4) 0.5890(4) -0.2910(6) 0.0368(17) Uani 1 1 d .
C9 C 0.4629(3) 0.6427(3) -0.2269(6) 0.0331(16) Uani 1 1 d .
C11 C 0.4339(4) 0.5385(4) -0.2654(7) 0.046(2) Uani 1 1 d .
H11 H 0.4377 0.5026 -0.3085 0.055 Uiso 1 1 calc R
C12 C 0.3935(4) 0.5432(4) -0.1722(8) 0.046(2) Uani 1 1 d .
C5 C 0.2889(4) 0.5759(5) 0.4478(8) 0.051(2) Uani 1 1 d .
H5 H 0.2541 0.5583 0.4805 0.062 Uiso 1 1 calc R
F6 F 0.5088(3) 0.5881(2) -0.3803(3) 0.0502(13) Uani 1 1 d .

loop_
_atom_site_aniso_label
_atom_site_aniso_U_11
_atom_site_aniso_U_22
_atom_site_aniso_U_33
_atom_site_aniso_U_23
_atom_site_aniso_U_13
_atom_site_aniso_U_12
Au1 0.03044(18) 0.02950(18) 0.02074(16) 0.00086(10) -0.00377(9) 0.00091(10)
N2 0.038(3) 0.029(3) 0.017(3) -0.002(2) -0.008(2) 0.005(3)
N1 0.034(3) 0.033(3) 0.017(3) 0.004(2) -0.001(2) -0.002(3)
C8 0.029(4) 0.028(4) 0.028(4) -0.001(3) -0.005(3) 0.007(3)
C13 0.032(4) 0.038(4) 0.032(4) -0.008(3) -0.003(3) 0.002(3)
C2 0.029(4) 0.034(4) 0.020(3) -0.004(3) 0.001(3) -0.006(3)
C7 0.034(4) 0.049(5) 0.030(4) -0.006(3) -0.001(3) -0.006(4)
C3 0.040(4) 0.044(5) 0.021(3) -0.002(3) -0.003(3) -0.006(4)
C1 0.039(4) 0.026(4) 0.022(3) -0.002(3) -0.001(3) 0.000(3)
C4 0.058(6) 0.047(5) 0.029(4) 0.002(3) 0.003(4) -0.019(4)
C6 0.027(4) 0.080(7) 0.045(5) -0.024(5) 0.010(3) -0.009(4)
F1 0.052(3) 0.040(3) 0.046(3) 0.013(2) -0.003(2) -0.003(2)
F4 0.035(2) 0.044(3) 0.052(3) -0.004(2) -0.004(2) 0.003(2)
F5 0.064(3) 0.040(3) 0.030(2) -0.0014(19) 0.006(2) -0.009(2)
F8 0.038(3) 0.058(3) 0.048(3) -0.010(2) 0.009(2) -0.011(2)
F3 0.032(3) 0.091(5) 0.077(4) -0.019(3) 0.008(2) -0.003(3)
F2 0.085(4) 0.058(3) 0.056(3) 0.013(3) 0.004(3) -0.029(3)
F7 0.097(5) 0.047(3) 0.080(4) -0.020(3) 0.019(3) -0.030(3)
C10 0.046(5) 0.039(4) 0.025(4) 0.000(3) -0.001(3) 0.008(4)
C9 0.042(4) 0.032(4) 0.025(3) 0.001(3) -0.006(3) 0.005(3)
C11 0.068(6) 0.031(4) 0.038(4) -0.011(3) -0.001(4) 0.003(4)
C12 0.053(5) 0.037(5) 0.047(5) -0.007(4) -0.003(4) -0.010(4)
C5 0.040(5) 0.072(7) 0.042(5) -0.009(4) 0.012(4) -0.023(5)
F6 0.072(4) 0.046(3) 0.033(3) -0.0076(19) 0.012(2) 0.010(3)

loop_
_atom_type_symbol
_atom_type_description
_atom_type_scat_dispersion_real
_atom_type_scat_dispersion_imag
_atom_type_scat_source
C C 0.0033 0.0016 'International Tables Vol C Tables 4.2.6.8 and 6.1.1.4'
H H 0.0000 0.0000 'International Tables Vol C Tables 4.2.6.8 and 6.1.1.4'
N N 0.0061 0.0033 'International Tables Vol C Tables 4.2.6.8 and 6.1.1.4'
F F 0.0171 0.0103 'International Tables Vol C Tables 4.2.6.8 and 6.1.1.4'
Au Au -2.0133 8.8022 'International Tables Vol C Tables 4.2.6.8 and 6.1.1.4'

loop_
_geom_angle_atom_site_label_1
_geom_angle_atom_site_label_2
_geom_angle_atom_site_label_3
_geom_angle
_geom_angle_site_symmetry_1
_geom_angle_site_symmetry_3
N1 Au1 N2 174.5(2) . .
N1 Au1 Au1 81.95(16) . 12_766
N2 Au1 Au1 102.25(17) . 12_766
N1 Au1 Au1 102.87(18) . 15_565
N2 Au1 Au1 80.89(16) . 15_565
Au1 Au1 Au1 89.813(2) 12_766 15_565
C1 N2 C8 118.6(6) 15_565 .
C1 N2 Au1 126.2(5) 15_565 .
C8 N2 Au1 115.1(4) . .
C1 N1 C2 116.9(6) . .
C1 N1 Au1 124.9(5) . .
C2 N1 Au1 118.0(4) . .
C13 C8 C9 116.2(6) . .
C13 C8 N2 119.9(6) . .
C9 C8 N2 123.6(7) . .
F8 C13 C12 118.8(7) . .
F8 C13 C8 119.4(6) . .
C12 C13 C8 121.8(7) . .
C7 C2 C3 116.3(7) . .
C7 C2 N1 121.0(7) . .
C3 C2 N1 122.6(7) . .
F4 C7 C6 118.8(8) . .
F4 C7 C2 120.1(7) . .
C6 C7 C2 121.0(8) . .
F1 C3 C4 119.2(7) . .
F1 C3 C2 119.5(7) . .
C4 C3 C2 121.2(8) . .
N2 C1 N1 125.0(6) 12_766 .
F2 C4 C5 120.6(8) . .
F2 C4 C3 117.7(8) . .
C5 C4 C3 121.7(8) . .
C5 C6 F3 120.6(8) . .
C5 C6 C7 122.0(9) . .
F3 C6 C7 117.4(9) . .
C11 C10 F6 120.6(7) . .
C11 C10 C9 122.3(7) . .
F6 C10 C9 117.1(7) . .
F5 C9 C10 118.7(7) . .
F5 C9 C8 120.2(6) . .
C10 C9 C8 121.1(7) . .
C10 C11 C12 116.8(7) . .
F7 C12 C13 117.2(8) . .
F7 C12 C11 120.9(7) . .
C13 C12 C11 121.8(8) . .
C6 C5 C4 117.7(8) . .

loop_
_geom_bond_atom_site_label_1
_geom_bond_atom_site_label_2
_geom_bond_distance
_geom_bond_site_symmetry_2
Au1 N1 2.038(7) .
Au1 N2 2.050(7) .
Au1 Au1 2.933(4) 12_766
Au1 Au1 2.933(4) 15_565
N2 C1 1.305(9) 15_565
N2 C8 1.433(9) .
N1 C1 1.330(9) .
N1 C2 1.418(9) .
C8 C13 1.388(11) .
C8 C9 1.390(10) .
C13 F8 1.341(8) .
C13 C12 1.367(11) .
C2 C7 1.388(11) .
C2 C3 1.392(11) .
C7 F4 1.359(9) .
C7 C6 1.385(11) .
C3 F1 1.338(9) .
C3 C4 1.383(11) .
C1 N2 1.305(9) 12_766
C4 F2 1.350(9) .
C4 C5 1.362(13) .
C6 C5 1.358(13) .
C6 F3 1.365(11) .
F5 C9 1.350(8) .
F7 C12 1.360(10) .
C10 C11 1.357(11) .
C10 F6 1.359(8) .
C10 C9 1.387(10) .
C11 C12 1.386(12) .
